data_2228077
loop_
_publ_author_name
'Lv, Yao-Kang'
'Gan, Li-Hua'
'Cao, Yong-Jie'
'Gao, Biao-Feng'
'Chen, Liu-Hua'

_publ_section_title
;
 <i>catena</i>-Poly[[(1,10-phenanthroline-\k^2^<i>N</i>,<i>N</i>')cadmium(II)]-\m-oxalato-\k^4^<i>O</i>^1^,<i>O</i>^2^:<i>O</i>^1'^,<i>O</i>^2'^]
;
_journal_coeditor_code WM2410
_journal_issue 11
_journal_name_full 'Acta Crystallographica Section E'
_journal_page_first m1440
_journal_paper_doi 10.1107/S1600536810040341
_journal_volume 66
_journal_year 2010
_chemical_formula_iupac '[Cd (C2 O4) (C12 H8 N2)]'
_chemical_formula_moiety 'C14 H8 Cd N2 O4'
_chemical_formula_sum 'C14 H8 Cd N2 O4'
_chemical_formula_weight 380.62
_chemical_name_systematic
;
<i>catena</i>-Poly[[(1,10-phenanthroline-\k^2^<i>N</i>,<i>N</i>')cadmium(II)]-
\m-oxalato-\k^4^<i>O</i>^1^,<i>O</i>^2^:<i>O</i>^1'^,<i>O</i>^2'^]
;
_space_group_IT_number 33
_symmetry_cell_setting orthorhombic
_symmetry_space_group_name_Hall 'P 2c -2n'
_symmetry_space_group_name_H-M 'P n a 21'
_atom_sites_solution_hydrogens geom
_atom_sites_solution_primary direct
_atom_sites_solution_secondary difmap
_cell_angle_alpha 90.00
_cell_angle_beta 90.00
_cell_angle_gamma 90.00
_cell_formula_units_Z 4
_cell_length_a 9.7199(2)
_cell_length_b 10.3338(2)
_cell_length_c 13.1638(2)
_cell_measurement_reflns_used 2979
_cell_measurement_temperature 296(2)
_cell_measurement_theta_max 27.43
_cell_measurement_theta_min 2.51
_cell_volume 1322.22(4)
_computing_cell_refinement 'SAINT (Bruker, 2006)'
_computing_data_collection 'APEX2 (Bruker, 2006)'
_computing_data_reduction 'SAINT (Bruker, 2006)'
_computing_molecular_graphics 'DIAMOND (Brandenburg & Putz, 2004)'
_computing_publication_material 'SHELXTL (Sheldrick, 2008)'
_computing_structure_refinement 'SHELXL97 (Sheldrick, 2008)'
_computing_structure_solution 'SHELXS97 (Sheldrick, 2008)'
_diffrn_ambient_temperature 296(2)
_diffrn_measured_fraction_theta_full 0.999
_diffrn_measured_fraction_theta_max 0.999
_diffrn_measurement_device_type 'Bruker APEXII area-detector'
_diffrn_measurement_method \w
_diffrn_radiation_monochromator graphite
_diffrn_radiation_source 'fine-focus sealed tube'
_diffrn_radiation_type MoK\a
_diffrn_radiation_wavelength 0.71073
_diffrn_reflns_av_R_equivalents 0.0339
_diffrn_reflns_av_sigmaI/netI 0.0292
_diffrn_reflns_limit_h_max 12
_diffrn_reflns_limit_h_min -12
_diffrn_reflns_limit_k_max 13
_diffrn_reflns_limit_k_min -13
_diffrn_reflns_limit_l_max 17
_diffrn_reflns_limit_l_min -17
_diffrn_reflns_number 11056
_diffrn_reflns_theta_full 27.43
_diffrn_reflns_theta_max 27.43
_diffrn_reflns_theta_min 2.51
_diffrn_standards_number 0
_exptl_absorpt_coefficient_mu 1.668
_exptl_absorpt_correction_T_max 0.85
_exptl_absorpt_correction_T_min 0.76
_exptl_absorpt_correction_type multi-scan
_exptl_absorpt_process_details '(SADABS; Sheldrick, 1996)'
_exptl_crystal_colour colourless
_exptl_crystal_density_diffrn 1.912
_exptl_crystal_density_method 'not measured'
_exptl_crystal_description block
_exptl_crystal_F_000 744
_exptl_crystal_size_max 0.29
_exptl_crystal_size_mid 0.14
_exptl_crystal_size_min 0.10
_refine_diff_density_max 0.372
_refine_diff_density_min -0.266
_refine_ls_abs_structure_details 'Flack (1983), 1310 Friedel pairs'
_refine_ls_abs_structure_Flack 0.33(4)
_refine_ls_extinction_method none
_refine_ls_goodness_of_fit_ref 1.000
_refine_ls_hydrogen_treatment constr
_refine_ls_matrix_type full
_refine_ls_number_parameters 191
_refine_ls_number_reflns 2892
_refine_ls_number_restraints 1
_refine_ls_restrained_S_all 1.000
_refine_ls_R_factor_all 0.0378
_refine_ls_R_factor_gt 0.0272
_refine_ls_shift/su_max 0.001
_refine_ls_shift/su_mean 0.000
_refine_ls_structure_factor_coef Fsqd
_refine_ls_weighting_details 'calc w=1/[\s^2^(Fo^2^)+(0.0359P)^2^+0.0000P] where P=(Fo^2^+2Fc^2^)/3'
_refine_ls_weighting_scheme calc
_refine_ls_wR_factor_gt 0.0612
_refine_ls_wR_factor_ref 0.0659
_reflns_number_gt 2386
_reflns_number_total 2892
_reflns_threshold_expression I>2\s(I)
_cod_data_source_file wm2410.cif
_cod_data_source_block I
_cod_database_code 2228077
_cod_database_fobs_code 2228077

loop_
_symmetry_equiv_pos_as_xyz
'x, y, z'
'-x, -y, z+1/2'
'-x+1/2, y+1/2, z+1/2'
'x+1/2, -y+1/2, z'

loop_
_atom_site_type_symbol
_atom_site_label
_atom_site_fract_x
_atom_site_fract_y
_atom_site_fract_z
_atom_site_U_iso_or_equiv
_atom_site_adp_type
_atom_site_calc_flag
_atom_site_refinement_flags
_atom_site_occupancy
_atom_site_disorder_assembly
_atom_site_disorder_group
Cd Cd1 0.38159(2) -0.09300(2) 0.33607(7) 0.04611(10) Uani d . 1 . .
O O1 0.5669(3) -0.1452(3) 0.2410(2) 0.0499(7) Uani d . 1 . .
O O2 0.5193(3) -0.2166(3) 0.4361(2) 0.0579(8) Uani d . 1 . .
O O3 0.7580(3) -0.2606(3) 0.2421(2) 0.0558(8) Uani d . 1 . .
O O4 0.6953(3) -0.3510(3) 0.4301(2) 0.0475(7) Uani d . 1 . .
N N1 0.4604(4) 0.1011(3) 0.4063(3) 0.0488(9) Uani d . 1 . .
N N2 0.2834(4) 0.0751(3) 0.2463(3) 0.0480(8) Uani d . 1 . .
C C1 0.6195(3) -0.2664(4) 0.3923(4) 0.0395(11) Uani d . 1 . .
C C2 0.6499(5) -0.2203(4) 0.2815(4) 0.0413(11) Uani d . 1 . .
C C3 0.1925(5) 0.0621(5) 0.1726(3) 0.0591(12) Uani d . 1 . .
H H3A 0.1661 -0.0210 0.1539 0.071 Uiso calc R 1 . .
C C4 0.1343(5) 0.1662(7) 0.1214(4) 0.0689(15) Uani d . 1 . .
H H4A 0.0695 0.1532 0.0704 0.083 Uiso calc R 1 . .
C C5 0.1737(6) 0.2856(6) 0.1474(4) 0.0677(15) Uani d . 1 . .
H H5A 0.1375 0.3563 0.1128 0.081 Uiso calc R 1 . .
C C6 0.2686(4) 0.3061(4) 0.2260(4) 0.0537(11) Uani d . 1 . .
C C7 0.3150(6) 0.4299(5) 0.2568(5) 0.0691(14) Uani d . 1 . .
H H7A 0.2827 0.5028 0.2231 0.083 Uiso calc R 1 . .
C C8 0.4037(5) 0.4444(4) 0.3329(9) 0.0735(13) Uani d . 1 . .
H H8A 0.4315 0.5273 0.3512 0.088 Uiso calc R 1 . .
C C9 0.4585(5) 0.3335(4) 0.3883(4) 0.0566(11) Uani d . 1 . .
C C10 0.5520(6) 0.3424(6) 0.4680(4) 0.0738(15) Uani d . 1 . .
H H10A 0.5841 0.4231 0.4886 0.089 Uiso calc R 1 . .
C C11 0.5964(6) 0.2351(7) 0.5155(5) 0.0736(18) Uani d . 1 . .
H H11A 0.6584 0.2408 0.5691 0.088 Uiso calc R 1 . .
C C12 0.5478(6) 0.1150(5) 0.4831(4) 0.0666(14) Uani d . 1 . .
H H12A 0.5780 0.0412 0.5169 0.080 Uiso calc R 1 . .
C C13 0.4163(4) 0.2091(4) 0.3576(3) 0.0436(11) Uani d . 1 . .
C C14 0.3214(4) 0.1959(4) 0.2760(3) 0.0424(9) Uani d . 1 . .

loop_
_atom_site_aniso_label
_atom_site_aniso_U_11
_atom_site_aniso_U_22
_atom_site_aniso_U_33
_atom_site_aniso_U_12
_atom_site_aniso_U_13
_atom_site_aniso_U_23
Cd1 0.04105(14) 0.04202(14) 0.05528(16) 0.00004(11) -0.0025(2) 0.0066(2)
O1 0.0474(16) 0.0561(17) 0.0462(17) 0.0046(15) 0.0020(14) 0.0163(16)
O2 0.0529(18) 0.070(2) 0.0505(17) 0.0190(16) 0.0150(16) 0.0229(17)
O3 0.0573(19) 0.0592(17) 0.0508(17) 0.0164(15) 0.0141(15) 0.0105(15)
O4 0.0469(15) 0.0471(15) 0.0484(16) 0.0047(13) 0.0033(13) 0.0097(14)
N1 0.0444(19) 0.056(2) 0.0457(19) -0.0024(16) -0.0074(15) 0.0050(18)
N2 0.0466(19) 0.051(2) 0.0460(19) 0.0014(15) -0.0064(16) 0.0079(17)
C1 0.042(3) 0.038(2) 0.039(2) -0.0019(18) -0.0002(18) 0.001(2)
C2 0.044(2) 0.032(2) 0.049(3) -0.0045(19) 0.006(2) 0.006(2)
C3 0.057(3) 0.069(3) 0.051(3) -0.002(2) -0.011(2) 0.006(2)
C4 0.063(3) 0.089(4) 0.054(3) 0.001(3) -0.013(2) 0.018(3)
C5 0.061(3) 0.074(4) 0.068(4) 0.020(3) 0.002(3) 0.031(3)
C6 0.047(2) 0.050(2) 0.064(3) 0.0105(19) 0.013(2) 0.015(2)
C7 0.070(3) 0.049(3) 0.088(4) 0.013(2) 0.009(3) 0.010(3)
C8 0.082(3) 0.0364(19) 0.102(4) -0.0012(19) 0.031(5) -0.002(5)
C9 0.051(3) 0.049(3) 0.070(3) -0.013(2) 0.013(2) -0.010(2)
C10 0.074(4) 0.074(4) 0.074(4) -0.020(3) 0.012(3) -0.015(3)
C11 0.072(4) 0.100(5) 0.049(3) -0.026(3) -0.011(3) -0.008(3)
C12 0.066(3) 0.074(3) 0.060(3) -0.014(3) -0.018(3) 0.012(3)
C13 0.0400(18) 0.045(2) 0.046(3) -0.0005(15) 0.0091(18) 0.004(2)
C14 0.043(2) 0.041(2) 0.043(2) 0.0026(17) 0.0074(18) 0.0054(18)

loop_
_atom_type_symbol
_atom_type_description
_atom_type_scat_dispersion_real
_atom_type_scat_dispersion_imag
_atom_type_scat_source
C C 0.0033 0.0016 'International Tables Vol C Tables 4.2.6.8 and 6.1.1.4'
H H 0.0000 0.0000 'International Tables Vol C Tables 4.2.6.8 and 6.1.1.4'
Cd Cd -0.8075 1.2024 'International Tables Vol C Tables 4.2.6.8 and 6.1.1.4'
N N 0.0061 0.0033 'International Tables Vol C Tables 4.2.6.8 and 6.1.1.4'
O O 0.0106 0.0060 'International Tables Vol C Tables 4.2.6.8 and 6.1.1.4'

loop_
_geom_angle_atom_site_label_1
_geom_angle_atom_site_label_2
_geom_angle_atom_site_label_3
_geom_angle_site_symmetry_1
_geom_angle_site_symmetry_3
_geom_angle
_geom_angle_publ_flag
O1 Cd1 O4 . 4_445 151.38(10) ?
O1 Cd1 O2 . . 73.54(9) ?
O4 Cd1 O2 4_445 . 90.60(10) ?
O1 Cd1 O3 . 4_445 87.77(11) ?
O4 Cd1 O3 4_445 4_445 73.03(10) ?
O2 Cd1 O3 . 4_445 104.50(12) ?
O1 Cd1 N2 . . 103.06(12) ?
O4 Cd1 N2 4_445 . 98.14(12) ?
O2 Cd1 N2 . . 164.61(13) ?
O3 Cd1 N2 4_445 . 90.22(13) ?
O1 Cd1 N1 . . 99.37(13) ?
O4 Cd1 N1 4_445 . 105.35(12) ?
O2 Cd1 N1 . . 93.45(13) ?
O3 Cd1 N1 4_445 . 161.94(12) ?
N2 Cd1 N1 . . 72.07(12) ?
C2 O1 Cd1 . . 115.5(3) ?
C1 O2 Cd1 . . 115.2(3) ?
C2 O3 Cd1 . 4_545 116.0(3) ?
C1 O4 Cd1 . 4_545 115.6(3) ?
C12 N1 C13 . . 118.3(4) ?
C12 N1 Cd1 . . 127.1(3) ?
C13 N1 Cd1 . . 114.5(3) ?
C3 N2 C14 . . 119.1(4) ?
C3 N2 Cd1 . . 125.3(3) ?
C14 N2 Cd1 . . 115.6(3) ?
O2 C1 O4 . . 124.6(5) ?
O2 C1 C2 . . 117.1(4) ?
O4 C1 C2 . . 118.3(4) ?
O1 C2 O3 . . 125.5(5) ?
O1 C2 C1 . . 117.9(4) ?
O3 C2 C1 . . 116.6(4) ?
N2 C3 C4 . . 123.4(5) ?
N2 C3 H3A . . 118.3 ?
C4 C3 H3A . . 118.3 ?
C5 C4 C3 . . 118.3(5) ?
C5 C4 H4A . . 120.9 ?
C3 C4 H4A . . 120.9 ?
C4 C5 C6 . . 121.1(5) ?
C4 C5 H5A . . 119.5 ?
C6 C5 H5A . . 119.5 ?
C5 C6 C14 . . 117.5(4) ?
C5 C6 C7 . . 123.9(5) ?
C14 C6 C7 . . 118.6(5) ?
C8 C7 C6 . . 121.6(5) ?
C8 C7 H7A . . 119.2 ?
C6 C7 H7A . . 119.2 ?
C7 C8 C9 . . 121.7(5) ?
C7 C8 H8A . . 119.2 ?
C9 C8 H8A . . 119.2 ?
C10 C9 C13 . . 117.9(5) ?
C10 C9 C8 . . 124.3(5) ?
C13 C9 C8 . . 117.8(5) ?
C11 C10 C9 . . 120.4(5) ?
C11 C10 H10A . . 119.8 ?
C9 C10 H10A . . 119.8 ?
C10 C11 C12 . . 119.0(5) ?
C10 C11 H11A . . 120.5 ?
C12 C11 H11A . . 120.5 ?
N1 C12 C11 . . 123.0(5) ?
N1 C12 H12A . . 118.5 ?
C11 C12 H12A . . 118.5 ?
N1 C13 C9 . . 121.5(4) ?
N1 C13 C14 . . 118.9(4) ?
C9 C13 C14 . . 119.5(4) ?
N2 C14 C6 . . 120.5(4) ?
N2 C14 C13 . . 118.7(3) ?
C6 C14 C13 . . 120.7(4) ?

loop_
_geom_bond_atom_site_label_1
_geom_bond_atom_site_label_2
_geom_bond_site_symmetry_2
_geom_bond_distance
_geom_bond_publ_flag
Cd1 O1 . 2.258(3) y
Cd1 O4 4_445 2.269(3) y
Cd1 O2 . 2.271(3) y
Cd1 O3 4_445 2.294(3) y
Cd1 N2 . 2.307(3) y
Cd1 N1 . 2.338(3) y
O1 C2 . 1.240(5) ?
O2 C1 . 1.242(5) ?
O3 C2 . 1.244(5) ?
O3 Cd1 4_545 2.294(3) ?
O4 C1 . 1.247(5) ?
O4 Cd1 4_545 2.269(3) ?
N1 C12 . 1.329(6) ?
N1 C13 . 1.356(5) ?
N2 C3 . 1.319(6) ?
N2 C14 . 1.359(5) ?
C1 C2 . 1.563(5) ?
C3 C4 . 1.391(7) ?
C3 H3A . 0.9300 ?
C4 C5 . 1.336(9) ?
C4 H4A . 0.9300 ?
C5 C6 . 1.402(7) ?
C5 H5A . 0.9300 ?
C6 C14 . 1.411(5) ?
C6 C7 . 1.416(7) ?
C7 C8 . 1.330(11) ?
C7 H7A . 0.9300 ?
C8 C9 . 1.459(9) ?
C8 H8A . 0.9300 ?
C9 C10 . 1.392(7) ?
C9 C13 . 1.409(6) ?
C10 C11 . 1.344(9) ?
C10 H10A . 0.9300 ?
C11 C12 . 1.394(8) ?
C11 H11A . 0.9300 ?
C12 H12A . 0.9300 ?
C13 C14 . 1.422(6) ?

loop_
_geom_hbond_atom_site_label_D
_geom_hbond_atom_site_label_H
_geom_hbond_atom_site_label_A
_geom_hbond_site_symmetry_A
_geom_hbond_distance_DH
_geom_hbond_distance_HA
_geom_hbond_distance_DA
_geom_hbond_angle_DHA
C4 H4A O2 3_554 0.93 2.38 3.106(6) 134.3
C7 H7A O1 4_455 0.93 2.57 3.289(6) 134.0
C11 H11A O3 3_655 0.93 2.42 3.302(7) 158.7

loop_
_geom_torsion_atom_site_label_1
_geom_torsion_atom_site_label_2
_geom_torsion_atom_site_label_3
_geom_torsion_atom_site_label_4
_geom_torsion_site_symmetry_1
_geom_torsion_site_symmetry_2
_geom_torsion_site_symmetry_3
_geom_torsion_site_symmetry_4
_geom_torsion
_geom_torsion_publ_flag
O4 Cd1 O1 C2 4_445 . . . -54.2(5) ?
O2 Cd1 O1 C2 . . . . 4.5(3) ?
O3 Cd1 O1 C2 4_445 . . . -101.3(4) ?
N2 Cd1 O1 C2 . . . . 169.0(3) ?
N1 Cd1 O1 C2 . . . . 95.4(3) ?
O1 Cd1 O2 C1 . . . . -7.7(3) ?
O4 Cd1 O2 C1 4_445 . . . 148.1(3) ?
O3 Cd1 O2 C1 4_445 . . . 75.5(3) ?
N2 Cd1 O2 C1 . . . . -87.0(6) ?
N1 Cd1 O2 C1 . . . . -106.5(3) ?
O1 Cd1 N1 C12 . . . . -78.2(4) ?
O4 Cd1 N1 C12 4_445 . . . 87.2(4) ?
O2 Cd1 N1 C12 . . . . -4.4(4) ?
O3 Cd1 N1 C12 4_445 . . . 169.5(4) ?
N2 Cd1 N1 C12 . . . . -179.0(4) ?
O1 Cd1 N1 C13 . . . . 97.6(3) ?
O4 Cd1 N1 C13 4_445 . . . -96.9(3) ?
O2 Cd1 N1 C13 . . . . 171.5(3) ?
O3 Cd1 N1 C13 4_445 . . . -14.6(6) ?
N2 Cd1 N1 C13 . . . . -3.2(3) ?
O1 Cd1 N2 C3 . . . . 88.0(4) ?
O4 Cd1 N2 C3 4_445 . . . -72.7(4) ?
O2 Cd1 N2 C3 . . . . 163.3(4) ?
O3 Cd1 N2 C3 4_445 . . . 0.2(4) ?
N1 Cd1 N2 C3 . . . . -176.3(4) ?
O1 Cd1 N2 C14 . . . . -94.2(3) ?
O4 Cd1 N2 C14 4_445 . . . 105.1(3) ?
O2 Cd1 N2 C14 . . . . -18.9(6) ?
O3 Cd1 N2 C14 4_445 . . . 178.0(3) ?
N1 Cd1 N2 C14 . . . . 1.6(3) ?
Cd1 O2 C1 O4 . . . . -169.5(3) ?
Cd1 O2 C1 C2 . . . . 9.5(4) ?
Cd1 O4 C1 O2 4_545 . . . -174.2(3) ?
Cd1 O4 C1 C2 4_545 . . . 6.8(4) ?
Cd1 O1 C2 O3 . . . . -179.9(4) ?
Cd1 O1 C2 C1 . . . . -1.5(5) ?
Cd1 O3 C2 O1 4_545 . . . -176.9(4) ?
Cd1 O3 C2 C1 4_545 . . . 4.6(4) ?
O2 C1 C2 O1 . . . . -5.6(5) ?
O4 C1 C2 O1 . . . . 173.4(5) ?
O2 C1 C2 O3 . . . . 172.9(5) ?
O4 C1 C2 O3 . . . . -8.0(5) ?
C14 N2 C3 C4 . . . . 1.2(7) ?
Cd1 N2 C3 C4 . . . . 179.0(4) ?
N2 C3 C4 C5 . . . . 0.9(8) ?
C3 C4 C5 C6 . . . . -1.6(8) ?
C4 C5 C6 C14 . . . . 0.4(7) ?
C4 C5 C6 C7 . . . . 179.7(5) ?
C5 C6 C7 C8 . . . . 179.0(6) ?
C14 C6 C7 C8 . . . . -1.8(8) ?
C6 C7 C8 C9 . . . . 0.3(10) ?
C7 C8 C9 C10 . . . . 179.6(6) ?
C7 C8 C9 C13 . . . . 1.1(9) ?
C13 C9 C10 C11 . . . . -2.0(7) ?
C8 C9 C10 C11 . . . . 179.4(6) ?
C9 C10 C11 C12 . . . . 0.4(9) ?
C13 N1 C12 C11 . . . . -0.3(8) ?
Cd1 N1 C12 C11 . . . . 175.5(4) ?
C10 C11 C12 N1 . . . . 0.8(9) ?
C12 N1 C13 C9 . . . . -1.5(6) ?
Cd1 N1 C13 C9 . . . . -177.7(3) ?
C12 N1 C13 C14 . . . . -179.2(4) ?
Cd1 N1 C13 C14 . . . . 4.5(5) ?
C10 C9 C13 N1 . . . . 2.6(6) ?
C8 C9 C13 N1 . . . . -178.7(5) ?
C10 C9 C13 C14 . . . . -179.6(4) ?
C8 C9 C13 C14 . . . . -1.0(6) ?
C3 N2 C14 C6 . . . . -2.5(6) ?
Cd1 N2 C14 C6 . . . . 179.5(3) ?
C3 N2 C14 C13 . . . . 178.1(4) ?
Cd1 N2 C14 C13 . . . . 0.1(5) ?
C5 C6 C14 N2 . . . . 1.7(6) ?
C7 C6 C14 N2 . . . . -177.6(4) ?
C5 C6 C14 C13 . . . . -178.9(4) ?
C7 C6 C14 C13 . . . . 1.8(6) ?
N1 C13 C14 N2 . . . . -3.2(6) ?
C9 C13 C14 N2 . . . . 179.0(4) ?
N1 C13 C14 C6 . . . . 177.4(4) ?
C9 C13 C14 C6 . . . . -0.4(6) ?
